data_7155917
loop_
_publ_author_name
'Maeda, Chihiro'
'Todaka, Takumi'
'Ueda, Tomomi'
'Ema, Tadashi'

_publ_section_title
;
 Synthesis of carbazole-based BODIPY dimer showing red fluorescence in the
 solid state
;
_journal_name_full 'Org. Biomol. Chem.'
_journal_paper_doi 10.1039/C7OB02419C
_journal_year 2017
_chemical_formula_moiety 'C48 H46 B2 F4 N4 S2, 3(C6 H5 Cl)'
_chemical_formula_sum 'C66 H61 B2 Cl3 F4 N4 S2'
_chemical_formula_weight 1178.28
_space_group_crystal_system triclinic
_space_group_IT_number 2
_space_group_name_Hall '-P 1'
_space_group_name_H-M_alt 'P -1'
_symmetry_space_group_name_Hall '-P 1'
_symmetry_space_group_name_H-M 'P -1'
_atom_sites_solution_hydrogens geom
_audit_creation_method SHELXL-2014/7
_audit_update_record
;
2017-08-17 deposited with the CCDC.
2017-10-10 downloaded from the CCDC.
;
_cell_angle_alpha 88.77(3)
_cell_angle_beta 79.422(18)
_cell_angle_gamma 76.323(18)
_cell_formula_units_Z 1
_cell_length_a 8.2634(10)
_cell_length_b 12.174(2)
_cell_length_c 15.232(3)
_cell_measurement_reflns_used 1045
_cell_measurement_temperature 93(2)
_cell_measurement_theta_max 68.2
_cell_measurement_theta_min 25.7
_cell_volume 1463.2(4)
_computing_structure_refinement 'SHELXL-2014/7 (Sheldrick, 2014)'
_diffrn_ambient_temperature 93(2)
_diffrn_detector_area_resol_mean 5.8140
_diffrn_measured_fraction_theta_full 0.971
_diffrn_measured_fraction_theta_max 0.971
_diffrn_measurement_device_type 'Rigaku XtaLAB P200'
_diffrn_measurement_method \w
_diffrn_radiation_type CuK\a
_diffrn_radiation_wavelength 1.54187
_diffrn_reflns_av_R_equivalents 0.0426
_diffrn_reflns_av_unetI/netI 0.0392
_diffrn_reflns_Laue_measured_fraction_full 0.971
_diffrn_reflns_Laue_measured_fraction_max 0.971
_diffrn_reflns_limit_h_max 9
_diffrn_reflns_limit_h_min -9
_diffrn_reflns_limit_k_max 14
_diffrn_reflns_limit_k_min -13
_diffrn_reflns_limit_l_max 18
_diffrn_reflns_limit_l_min -18
_diffrn_reflns_number 18884
_diffrn_reflns_point_group_measured_fraction_full 0.971
_diffrn_reflns_point_group_measured_fraction_max 0.971
_diffrn_reflns_theta_full 66.997
_diffrn_reflns_theta_max 66.997
_diffrn_reflns_theta_min 6.806
_exptl_absorpt_coefficient_mu 2.556
_exptl_absorpt_correction_type multi-scan
_exptl_absorpt_process_details 'REQAB (Rigaku, 1998)'
_exptl_crystal_colour orange
_exptl_crystal_density_diffrn 1.337
_exptl_crystal_description prism
_exptl_crystal_F_000 614
_exptl_crystal_size_max 0.050
_exptl_crystal_size_mid 0.020
_exptl_crystal_size_min 0.010
_exptl_transmission_factor_max 0.975
_exptl_transmission_factor_min 0.940
_refine_diff_density_max 0.797
_refine_diff_density_min -0.410
_refine_diff_density_rms 0.061
_refine_ls_extinction_method none
_refine_ls_goodness_of_fit_ref 1.004
_refine_ls_hydrogen_treatment constr
_refine_ls_matrix_type full
_refine_ls_number_parameters 391
_refine_ls_number_reflns 5066
_refine_ls_number_restraints 42
_refine_ls_restrained_S_all 1.010
_refine_ls_R_factor_all 0.0722
_refine_ls_R_factor_gt 0.0487
_refine_ls_shift/su_max 0.000
_refine_ls_shift/su_mean 0.000
_refine_ls_structure_factor_coef Fsqd
_refine_ls_weighting_details 'w=1/[\s^2^(Fo^2^)+(0.0750P)^2^+1.2854P] where P=(Fo^2^+2Fc^2^)/3'
_refine_ls_weighting_scheme calc
_refine_ls_wR_factor_gt 0.1239
_refine_ls_wR_factor_ref 0.1387
_reflns_Friedel_coverage 0.000
_reflns_number_gt 3760
_reflns_number_total 5066
_reflns_threshold_expression 'I > 2\s(I)'
_cod_data_source_file c7ob02419c2.cif
_cod_data_source_block 160322c1
_cod_database_code 7155917
_shelx_shelxl_version_number 2014/7
_shelx_space_group_comment
;
The symmetry employed for this shelxl refinement is uniquely defined
by the following loop, which should always be used as a source of
symmetry information in preference to the above space-group names.
They are only intended as comments.
;
_shelx_estimated_absorpt_t_min 0.883
_shelx_estimated_absorpt_t_max 0.975

loop_
_space_group_symop_operation_xyz
'x, y, z'
'-x, -y, -z'

loop_
_atom_site_label
_atom_site_type_symbol
_atom_site_fract_x
_atom_site_fract_y
_atom_site_fract_z
_atom_site_U_iso_or_equiv
_atom_site_adp_type
_atom_site_occupancy
_atom_site_site_symmetry_order
_atom_site_calc_flag
_atom_site_refinement_flags_posn
_atom_site_refinement_flags_adp
_atom_site_refinement_flags_occupancy
_atom_site_disorder_assembly
_atom_site_disorder_group
C1 C 0.7565(3) -0.2190(2) 0.77683(17) 0.0204(6) Uani 1 1 d . . . . .
C2 C 0.7732(3) -0.3310(2) 0.75203(18) 0.0235(6) Uani 1 1 d . . . . .
H1 H 0.6822 -0.3671 0.7680 0.028 Uiso 1 1 calc R U . . .
C3 C 0.9275(3) -0.3877(2) 0.70317(18) 0.0250(6) Uani 1 1 d . . . . .
H2 H 0.9408 -0.4640 0.6852 0.030 Uiso 1 1 calc R U . . .
C4 C 1.0658(3) -0.3375(2) 0.67881(18) 0.0246(6) Uani 1 1 d . . . . .
C5 C 1.0454(3) -0.2254(2) 0.70366(18) 0.0227(6) Uani 1 1 d . . . . .
H3 H 1.1367 -0.1896 0.6878 0.027 Uiso 1 1 calc R U . . .
C6 C 0.8903(3) -0.1652(2) 0.75213(17) 0.0208(6) Uani 1 1 d . . . . .
C7 C 0.8249(3) -0.0484(2) 0.78408(17) 0.0196(6) Uani 1 1 d . . . . .
C8 C 0.8801(3) 0.0510(2) 0.77354(17) 0.0221(6) Uani 1 1 d . . . . .
H4 H 0.9913 0.0492 0.7423 0.026 Uiso 1 1 calc R U . . .
C9 C 0.7727(3) 0.1549(2) 0.80879(17) 0.0217(6) Uani 1 1 d . . . . .
C10 C 0.6151(3) 0.1548(2) 0.85996(17) 0.0219(6) Uani 1 1 d . . . . .
H5 H 0.5464 0.2233 0.8880 0.026 Uiso 1 1 calc R U . . .
C11 C 0.5549(3) 0.0560(2) 0.87116(17) 0.0201(6) Uani 1 1 d . . . . .
C12 C 0.6584(3) -0.0431(2) 0.82938(17) 0.0199(6) Uani 1 1 d . . . . .
C13 C 0.3896(3) 0.0493(2) 0.91509(17) 0.0197(6) Uani 1 1 d . . . . .
C14 C 0.0950(3) 0.0785(2) 0.99383(17) 0.0204(6) Uani 1 1 d . . . . .
C15 C 0.1655(3) -0.0310(2) 0.95534(17) 0.0196(6) Uani 1 1 d . . . . .
C16 C 0.0719(3) -0.1120(2) 0.96088(17) 0.0216(6) Uani 1 1 d . . . . .
N1 N 0.3335(3) -0.04456(18) 0.91209(14) 0.0197(5) Uani 1 1 d . . . . .
N2 N 0.6147(3) -0.14356(18) 0.82535(14) 0.0208(5) Uani 1 1 d . . . . .
B1 B 0.4415(4) -0.1619(3) 0.8636(2) 0.0251(7) Uani 1 1 d . . . . .
F1 F 0.4468(2) -0.24483(13) 0.92725(11) 0.0334(4) Uani 1 1 d . . . . .
F2 F 0.35659(19) -0.18557(15) 0.79858(11) 0.0360(4) Uani 1 1 d . . . . .
S1 S 0.24368(8) 0.16025(6) 0.97419(4) 0.02165(18) Uani 1 1 d . . . . .
C17 C 0.8273(3) 0.2656(2) 0.78391(19) 0.0256(6) Uani 1 1 d . . . . .
C18 C 0.9876(4) 0.2683(3) 0.8189(2) 0.0353(7) Uani 1 1 d . . . . .
H16 H 1.0258 0.3361 0.7978 0.053 Uiso 1 1 calc R U . . .
H17 H 1.0764 0.2008 0.7970 0.053 Uiso 1 1 calc R U . . .
H18 H 0.9637 0.2695 0.8843 0.053 Uiso 1 1 calc R U . . .
C19 C 0.8613(4) 0.2729(3) 0.6813(2) 0.0385(8) Uani 1 1 d . . . . .
H19 H 0.7596 0.2682 0.6585 0.058 Uiso 1 1 calc R U . . .
H20 H 0.9556 0.2102 0.6559 0.058 Uiso 1 1 calc R U . . .
H21 H 0.8903 0.3449 0.6642 0.058 Uiso 1 1 calc R U . . .
C20 C 0.6890(4) 0.3692(3) 0.8211(2) 0.0388(8) Uani 1 1 d . . . . .
H22 H 0.6652 0.3666 0.8865 0.058 Uiso 1 1 calc R U . . .
H23 H 0.5859 0.3694 0.7980 0.058 Uiso 1 1 calc R U . . .
H24 H 0.7272 0.4379 0.8029 0.058 Uiso 1 1 calc R U . . .
C21 C 1.2320(4) -0.4069(2) 0.6238(2) 0.0318(7) Uani 1 1 d . U . . .
C22 C 1.3662(5) -0.3396(4) 0.6045(5) 0.104(2) Uani 1 1 d . U . . .
H25 H 1.3860 -0.3127 0.6609 0.155 Uiso 1 1 calc R U . . .
H26 H 1.3279 -0.2748 0.5680 0.155 Uiso 1 1 calc R U . . .
H27 H 1.4717 -0.3879 0.5721 0.155 Uiso 1 1 calc R U . . .
C23 C 1.2982(5) -0.5131(4) 0.6708(3) 0.0644(12) Uani 1 1 d . U . . .
H28 H 1.4011 -0.5577 0.6333 0.097 Uiso 1 1 calc R U . . .
H29 H 1.2121 -0.5576 0.6819 0.097 Uiso 1 1 calc R U . . .
H30 H 1.3245 -0.4935 0.7278 0.097 Uiso 1 1 calc R U . . .
C24 C 1.1948(5) -0.4397(4) 0.5342(3) 0.0746(14) Uani 1 1 d . U . . .
H31 H 1.2991 -0.4844 0.4979 0.112 Uiso 1 1 calc R U . . .
H32 H 1.1522 -0.3711 0.5025 0.112 Uiso 1 1 calc R U . . .
H33 H 1.1094 -0.4846 0.5450 0.112 Uiso 1 1 calc R U . . .
C25 C -0.0872(7) 0.4862(6) 1.0241(4) 0.0480(19) Uani 0.5 1 d G . P A -1
C26 C 0.0605(9) 0.4355(4) 1.0549(3) 0.043(4) Uani 0.5 1 d G . P A -1
H6 H 0.0566 0.3853 1.1035 0.052 Uiso 0.5 1 calc R U P A -1
C27 C 0.2138(7) 0.4584(5) 1.0148(4) 0.050(2) Uani 0.5 1 d G . P A -1
H7 H 0.3148 0.4237 1.0358 0.060 Uiso 0.5 1 calc R U P A -1
C28 C 0.2195(8) 0.5318(6) 0.9438(5) 0.118(9) Uani 0.5 1 d G . P A -1
H8 H 0.3243 0.5475 0.9163 0.141 Uiso 0.5 1 calc R U P A -1
C29 C 0.0719(10) 0.5825(4) 0.9129(3) 0.0446(17) Uani 0.5 1 d G . P A -1
H9 H 0.0757 0.6327 0.8644 0.053 Uiso 0.5 1 calc R U P A -1
C30 C -0.0815(8) 0.5597(5) 0.9531(4) 0.041(4) Uani 0.5 1 d G . P A -1
H10 H -0.1824 0.5943 0.9320 0.050 Uiso 0.5 1 calc R U P A -1
Cl2 Cl -0.2691(4) 0.4510(3) 1.0705(2) 0.0691(8) Uani 0.5 1 d . . P A -1
C31 C 0.3519(4) 0.1172(3) 0.5964(2) 0.0358(8) Uani 1 1 d . . . . .
C32 C 0.3112(4) 0.1958(3) 0.5321(2) 0.0352(7) Uani 1 1 d . . . . .
H11 H 0.3376 0.2676 0.5329 0.042 Uiso 1 1 calc R U . . .
C33 C 0.2312(4) 0.1675(3) 0.4666(2) 0.0383(8) Uani 1 1 d . . . . .
H12 H 0.2020 0.2205 0.4221 0.046 Uiso 1 1 calc R U . . .
C34 C 0.1938(4) 0.0635(3) 0.4653(2) 0.0415(8) Uani 1 1 d . . . . .
H13 H 0.1397 0.0444 0.4199 0.050 Uiso 1 1 calc R U . . .
C35 C 0.2352(4) -0.0130(3) 0.5305(2) 0.0450(9) Uani 1 1 d . . . . .
H14 H 0.2078 -0.0845 0.5299 0.054 Uiso 1 1 calc R U . . .
C36 C 0.3159(4) 0.0125(3) 0.5968(2) 0.0364(7) Uani 1 1 d . . . . .
H15 H 0.3455 -0.0407 0.6412 0.044 Uiso 1 1 calc R U . . .
Cl1 Cl 0.45437(11) 0.15057(8) 0.67855(6) 0.0503(3) Uani 1 1 d . . . . .

loop_
_atom_site_aniso_label
_atom_site_aniso_U_11
_atom_site_aniso_U_22
_atom_site_aniso_U_33
_atom_site_aniso_U_23
_atom_site_aniso_U_13
_atom_site_aniso_U_12
C1 0.0189(12) 0.0199(14) 0.0207(13) 0.0005(11) -0.0006(10) -0.0040(11)
C2 0.0226(13) 0.0226(15) 0.0254(14) 0.0012(11) -0.0003(11) -0.0088(11)
C3 0.0282(14) 0.0177(15) 0.0275(14) -0.0008(11) 0.0003(11) -0.0066(11)
C4 0.0221(13) 0.0229(15) 0.0263(14) 0.0002(12) 0.0014(11) -0.0050(11)
C5 0.0195(13) 0.0217(15) 0.0256(14) -0.0008(11) 0.0010(11) -0.0063(11)
C6 0.0199(13) 0.0209(14) 0.0221(13) 0.0002(11) -0.0020(10) -0.0073(11)
C7 0.0193(12) 0.0194(14) 0.0194(13) 0.0012(11) -0.0008(10) -0.0053(11)
C8 0.0180(12) 0.0257(16) 0.0219(13) 0.0007(11) -0.0005(10) -0.0065(11)
C9 0.0220(13) 0.0232(15) 0.0212(13) 0.0026(11) -0.0022(10) -0.0092(11)
C10 0.0215(13) 0.0205(15) 0.0221(13) 0.0001(11) -0.0007(10) -0.0044(11)
C11 0.0196(13) 0.0192(15) 0.0205(13) 0.0004(11) -0.0004(10) -0.0050(11)
C12 0.0220(13) 0.0199(14) 0.0190(13) 0.0021(11) -0.0031(10) -0.0083(11)
C13 0.0198(13) 0.0183(14) 0.0207(13) 0.0000(11) -0.0027(10) -0.0048(11)
C14 0.0200(13) 0.0185(14) 0.0225(13) 0.0019(11) 0.0000(10) -0.0072(11)
C15 0.0183(12) 0.0191(14) 0.0203(13) 0.0009(11) 0.0007(10) -0.0057(11)
C16 0.0180(12) 0.0229(15) 0.0231(13) 0.0009(11) 0.0005(10) -0.0064(11)
N1 0.0169(10) 0.0190(12) 0.0223(11) -0.0010(9) 0.0015(8) -0.0064(9)
N2 0.0183(11) 0.0183(12) 0.0245(12) -0.0015(9) 0.0009(9) -0.0053(9)
B1 0.0212(15) 0.0208(17) 0.0310(17) -0.0043(14) 0.0045(13) -0.0074(13)
F1 0.0295(8) 0.0197(9) 0.0439(10) 0.0051(7) 0.0105(7) -0.0055(7)
F2 0.0226(8) 0.0444(11) 0.0407(10) -0.0187(8) 0.0011(7) -0.0110(7)
S1 0.0172(3) 0.0187(4) 0.0273(4) -0.0023(3) 0.0026(2) -0.0057(2)
C17 0.0243(14) 0.0218(15) 0.0303(15) 0.0039(12) -0.0001(11) -0.0090(11)
C18 0.0341(16) 0.0301(18) 0.0465(19) 0.0054(14) -0.0076(14) -0.0172(14)
C19 0.0481(19) 0.0354(19) 0.0350(17) 0.0068(14) -0.0035(14) -0.0197(15)
C20 0.0363(17) 0.0243(17) 0.053(2) 0.0012(14) 0.0014(15) -0.0089(14)
C21 0.0268(15) 0.0222(16) 0.0402(17) -0.0058(13) 0.0085(12) -0.0044(12)
C22 0.043(2) 0.057(3) 0.187(6) -0.060(3) 0.060(3) -0.020(2)
C23 0.043(2) 0.061(3) 0.062(2) 0.010(2) 0.0115(18) 0.0239(18)
C24 0.059(2) 0.099(4) 0.038(2) -0.017(2) 0.0067(18) 0.025(2)
C25 0.077(6) 0.036(4) 0.033(4) -0.009(3) -0.012(4) -0.013(4)
C26 0.065(8) 0.030(9) 0.032(6) -0.001(6) -0.024(6) 0.005(6)
C27 0.058(5) 0.031(4) 0.060(5) -0.011(4) -0.025(4) 0.004(4)
C28 0.115(13) 0.181(18) 0.086(11) -0.066(11) 0.025(9) -0.122(13)
C29 0.069(5) 0.032(4) 0.036(4) -0.004(3) -0.013(4) -0.015(4)
C30 0.056(8) 0.026(8) 0.041(7) -0.007(6) -0.003(6) -0.011(6)
Cl2 0.0770(17) 0.0843(19) 0.0492(13) -0.0052(12) -0.0025(12) -0.0316(16)
C31 0.0266(15) 0.050(2) 0.0277(16) 0.0010(14) -0.0029(12) -0.0046(14)
C32 0.0289(15) 0.0394(19) 0.0360(17) 0.0045(14) -0.0022(13) -0.0088(14)
C33 0.0321(16) 0.049(2) 0.0319(17) 0.0072(15) -0.0050(13) -0.0067(15)
C34 0.0365(17) 0.053(2) 0.0367(18) -0.0009(16) -0.0083(14) -0.0120(16)
C35 0.0400(18) 0.049(2) 0.046(2) 0.0005(17) -0.0026(15) -0.0142(16)
C36 0.0319(16) 0.040(2) 0.0338(17) 0.0110(14) -0.0015(13) -0.0066(14)
Cl1 0.0465(5) 0.0636(6) 0.0436(5) -0.0036(4) -0.0191(4) -0.0098(4)

loop_
_atom_type_symbol
_atom_type_description
_atom_type_scat_dispersion_real
_atom_type_scat_dispersion_imag
_atom_type_scat_source
C C 0.0181 0.0091 'International Tables Vol C Tables 4.2.6.8 and 6.1.1.4'
H H 0.0000 0.0000 'International Tables Vol C Tables 4.2.6.8 and 6.1.1.4'
B B 0.0090 0.0039 'International Tables Vol C Tables 4.2.6.8 and 6.1.1.4'
F F 0.0727 0.0534 'International Tables Vol C Tables 4.2.6.8 and 6.1.1.4'
N N 0.0311 0.0180 'International Tables Vol C Tables 4.2.6.8 and 6.1.1.4'
S S 0.3331 0.5567 'International Tables Vol C Tables 4.2.6.8 and 6.1.1.4'
Cl Cl 0.3639 0.7018 'International Tables Vol C Tables 4.2.6.8 and 6.1.1.4'

loop_
_geom_angle_atom_site_label_1
_geom_angle_atom_site_label_2
_geom_angle_atom_site_label_3
_geom_angle
_geom_angle_site_symmetry_1
_geom_angle_site_symmetry_3
C2 C1 N2 128.5(2) . .
C2 C1 C6 121.3(2) . .
N2 C1 C6 110.2(2) . .
C3 C2 C1 117.4(2) . .
C3 C2 H1 121.3 . .
C1 C2 H1 121.3 . .
C2 C3 C4 123.0(3) . .
C2 C3 H2 118.5 . .
C4 C3 H2 118.5 . .
C5 C4 C3 118.5(2) . .
C5 C4 C21 122.2(2) . .
C3 C4 C21 119.3(2) . .
C4 C5 C6 120.0(2) . .
C4 C5 H3 120.0 . .
C6 C5 H3 120.0 . .
C5 C6 C1 119.8(2) . .
C5 C6 C7 133.9(2) . .
C1 C6 C7 106.2(2) . .
C8 C7 C12 118.5(2) . .
C8 C7 C6 136.2(2) . .
C12 C7 C6 105.0(2) . .
C7 C8 C9 120.7(2) . .
C7 C8 H4 119.6 . .
C9 C8 H4 119.6 . .
C10 C9 C8 118.9(2) . .
C10 C9 C17 121.7(2) . .
C8 C9 C17 119.3(2) . .
C9 C10 C11 121.6(2) . .
C9 C10 H5 119.2 . .
C11 C10 H5 119.2 . .
C12 C11 C10 117.9(2) . .
C12 C11 C13 116.1(2) . .
C10 C11 C13 125.7(2) . .
N2 C12 C11 126.0(2) . .
N2 C12 C7 112.1(2) . .
C11 C12 C7 122.0(2) . .
N1 C13 C11 122.1(2) . .
N1 C13 S1 114.04(18) . .
C11 C13 S1 123.9(2) . .
C16 C14 C15 122.7(2) 2_557 .
C16 C14 S1 127.0(2) 2_557 .
C15 C14 S1 110.34(18) . .
C16 C15 N1 125.9(2) . .
C16 C15 C14 121.6(2) . .
N1 C15 C14 112.5(2) . .
C15 C16 C14 115.7(2) . 2_557
C13 N1 C15 112.7(2) . .
C13 N1 B1 125.4(2) . .
C15 N1 B1 121.9(2) . .
C12 N2 C1 106.5(2) . .
C12 N2 B1 124.1(2) . .
C1 N2 B1 129.4(2) . .
F1 B1 F2 109.9(2) . .
F1 B1 N2 112.5(2) . .
F2 B1 N2 112.8(2) . .
F1 B1 N1 107.7(2) . .
F2 B1 N1 107.3(2) . .
N2 B1 N1 106.2(2) . .
C13 S1 C14 90.34(12) . .
C18 C17 C20 108.7(2) . .
C18 C17 C9 110.8(2) . .
C20 C17 C9 111.8(2) . .
C18 C17 C19 109.4(2) . .
C20 C17 C19 107.9(3) . .
C9 C17 C19 108.2(2) . .
C17 C18 H16 109.5 . .
C17 C18 H17 109.5 . .
H16 C18 H17 109.5 . .
C17 C18 H18 109.5 . .
H16 C18 H18 109.5 . .
H17 C18 H18 109.5 . .
C17 C19 H19 109.5 . .
C17 C19 H20 109.5 . .
H19 C19 H20 109.5 . .
C17 C19 H21 109.5 . .
H19 C19 H21 109.5 . .
H20 C19 H21 109.5 . .
C17 C20 H22 109.5 . .
C17 C20 H23 109.5 . .
H22 C20 H23 109.5 . .
C17 C20 H24 109.5 . .
H22 C20 H24 109.5 . .
H23 C20 H24 109.5 . .
C23 C21 C22 109.5(4) . .
C23 C21 C24 108.5(3) . .
C22 C21 C24 107.9(4) . .
C23 C21 C4 110.9(3) . .
C22 C21 C4 111.9(3) . .
C24 C21 C4 107.9(3) . .
C21 C22 H25 109.5 . .
C21 C22 H26 109.5 . .
H25 C22 H26 109.5 . .
C21 C22 H27 109.5 . .
H25 C22 H27 109.5 . .
H26 C22 H27 109.5 . .
C21 C23 H28 109.5 . .
C21 C23 H29 109.5 . .
H28 C23 H29 109.5 . .
C21 C23 H30 109.5 . .
H28 C23 H30 109.5 . .
H29 C23 H30 109.5 . .
C21 C24 H31 109.5 . .
C21 C24 H32 109.5 . .
H31 C24 H32 109.5 . .
C21 C24 H33 109.5 . .
H31 C24 H33 109.5 . .
H32 C24 H33 109.5 . .
C26 C25 C30 120.0 . .
C26 C25 Cl2 118.8(5) . .
C30 C25 Cl2 121.1(4) . .
C25 C26 C27 120.0 . .
C25 C26 H6 120.0 . .
C27 C26 H6 120.0 . .
C26 C27 C28 120.0 . .
C26 C27 H7 120.0 . .
C28 C27 H7 120.0 . .
C29 C28 C27 120.0 . .
C29 C28 H8 120.0 . .
C27 C28 H8 120.0 . .
C28 C29 C30 120.0 . .
C28 C29 H9 120.0 . .
C30 C29 H9 120.0 . .
C29 C30 C25 120.0 . .
C29 C30 H10 120.0 . .
C25 C30 H10 120.0 . .
C36 C31 C32 122.1(3) . .
C36 C31 Cl1 118.7(3) . .
C32 C31 Cl1 119.2(3) . .
C33 C32 C31 118.5(3) . .
C33 C32 H11 120.7 . .
C31 C32 H11 120.7 . .
C34 C33 C32 120.7(3) . .
C34 C33 H12 119.7 . .
C32 C33 H12 119.7 . .
C33 C34 C35 119.6(3) . .
C33 C34 H13 120.2 . .
C35 C34 H13 120.2 . .
C34 C35 C36 121.2(3) . .
C34 C35 H14 119.4 . .
C36 C35 H14 119.4 . .
C31 C36 C35 118.0(3) . .
C31 C36 H15 121.0 . .
C35 C36 H15 121.0 . .

loop_
_geom_bond_atom_site_label_1
_geom_bond_atom_site_label_2
_geom_bond_distance
_geom_bond_site_symmetry_2
C1 C2 1.390(4) .
C1 N2 1.402(3) .
C1 C6 1.404(4) .
C2 C3 1.384(4) .
C2 H1 0.9500 .
C3 C4 1.408(4) .
C3 H2 0.9500 .
C4 C5 1.387(4) .
C4 C21 1.537(4) .
C5 C6 1.399(4) .
C5 H3 0.9500 .
C6 C7 1.455(4) .
C7 C8 1.387(4) .
C7 C12 1.409(4) .
C8 C9 1.414(4) .
C8 H4 0.9500 .
C9 C10 1.390(4) .
C9 C17 1.539(4) .
C10 C11 1.402(4) .
C10 H5 0.9500 .
C11 C12 1.392(4) .
C11 C13 1.427(4) .
C12 N2 1.360(3) .
C13 N1 1.335(3) .
C13 S1 1.724(3) .
C14 C16 1.393(4) 2_557
C14 C15 1.414(4) .
C14 S1 1.738(3) .
C15 C16 1.383(4) .
C15 N1 1.396(3) .
C16 C14 1.393(4) 2_557
N1 B1 1.607(4) .
N2 B1 1.509(4) .
B1 F1 1.383(4) .
B1 F2 1.386(4) .
C17 C18 1.523(4) .
C17 C20 1.525(4) .
C17 C19 1.541(4) .
C18 H16 0.9800 .
C18 H17 0.9800 .
C18 H18 0.9800 .
C19 H19 0.9800 .
C19 H20 0.9800 .
C19 H21 0.9800 .
C20 H22 0.9800 .
C20 H23 0.9800 .
C20 H24 0.9800 .
C21 C23 1.501(5) .
C21 C22 1.512(5) .
C21 C24 1.533(5) .
C22 H25 0.9800 .
C22 H26 0.9800 .
C22 H27 0.9800 .
C23 H28 0.9800 .
C23 H29 0.9800 .
C23 H30 0.9800 .
C24 H31 0.9800 .
C24 H32 0.9800 .
C24 H33 0.9800 .
C25 C26 1.3900 .
C25 C30 1.3900 .
C25 Cl2 1.686(6) .
C26 C27 1.3900 .
C26 H6 0.9500 .
C27 C28 1.3900 .
C27 H7 0.9500 .
C28 C29 1.3900 .
C28 H8 0.9500 .
C29 C30 1.3900 .
C29 H9 0.9500 .
C30 H10 0.9500 .
C31 C36 1.375(5) .
C31 C32 1.385(5) .
C31 Cl1 1.738(3) .
C32 C33 1.384(4) .
C32 H11 0.9500 .
C33 C34 1.373(5) .
C33 H12 0.9500 .
C34 C35 1.380(5) .
C34 H13 0.9500 .
C35 C36 1.386(5) .
C35 H14 0.9500 .
C36 H15 0.9500 .

loop_
_geom_torsion_atom_site_label_1
_geom_torsion_atom_site_label_2
_geom_torsion_atom_site_label_3
_geom_torsion_atom_site_label_4
_geom_torsion
_geom_torsion_site_symmetry_1
_geom_torsion_site_symmetry_4
N2 C1 C2 C3 179.5(3) . .
C6 C1 C2 C3 0.9(4) . .
C1 C2 C3 C4 0.5(4) . .
C2 C3 C4 C5 -1.1(4) . .
C2 C3 C4 C21 -179.5(3) . .
C3 C4 C5 C6 0.3(4) . .
C21 C4 C5 C6 178.6(3) . .
C4 C5 C6 C1 1.1(4) . .
C4 C5 C6 C7 -176.4(3) . .
C2 C1 C6 C5 -1.7(4) . .
N2 C1 C6 C5 179.4(2) . .
C2 C1 C6 C7 176.4(2) . .
N2 C1 C6 C7 -2.4(3) . .
C5 C6 C7 C8 7.2(5) . .
C1 C6 C7 C8 -170.5(3) . .
C5 C6 C7 C12 -179.5(3) . .
C1 C6 C7 C12 2.7(3) . .
C12 C7 C8 C9 1.0(4) . .
C6 C7 C8 C9 173.6(3) . .
C7 C8 C9 C10 4.7(4) . .
C7 C8 C9 C17 -170.8(2) . .
C8 C9 C10 C11 -5.3(4) . .
C17 C9 C10 C11 170.1(2) . .
C9 C10 C11 C12 0.1(4) . .
C9 C10 C11 C13 -173.8(3) . .
C10 C11 C12 N2 -173.0(2) . .
C13 C11 C12 N2 1.5(4) . .
C10 C11 C12 C7 5.9(4) . .
C13 C11 C12 C7 -179.6(2) . .
C8 C7 C12 N2 172.5(2) . .
C6 C7 C12 N2 -2.2(3) . .
C8 C7 C12 C11 -6.5(4) . .
C6 C7 C12 C11 178.8(2) . .
C12 C11 C13 N1 -3.7(4) . .
C10 C11 C13 N1 170.2(3) . .
C12 C11 C13 S1 177.66(19) . .
C10 C11 C13 S1 -8.4(4) . .
C16 C14 C15 C16 -0.3(5) 2_557 .
S1 C14 C15 C16 -179.3(2) . .
C16 C14 C15 N1 178.9(2) 2_557 .
S1 C14 C15 N1 -0.1(3) . .
N1 C15 C16 C14 -178.8(2) . 2_557
C14 C15 C16 C14 0.3(4) . 2_557
C11 C13 N1 C15 -176.7(2) . .
S1 C13 N1 C15 2.0(3) . .
C11 C13 N1 B1 2.4(4) . .
S1 C13 N1 B1 -178.8(2) . .
C16 C15 N1 C13 178.0(3) . .
C14 C15 N1 C13 -1.2(3) . .
C16 C15 N1 B1 -1.2(4) . .
C14 C15 N1 B1 179.6(2) . .
C11 C12 N2 C1 179.7(2) . .
C7 C12 N2 C1 0.7(3) . .
C11 C12 N2 B1 2.3(4) . .
C7 C12 N2 B1 -176.7(2) . .
C2 C1 N2 C12 -177.6(3) . .
C6 C1 N2 C12 1.1(3) . .
C2 C1 N2 B1 -0.3(5) . .
C6 C1 N2 B1 178.4(3) . .
C12 N2 B1 F1 -121.0(3) . .
C1 N2 B1 F1 62.2(4) . .
C12 N2 B1 F2 114.0(3) . .
C1 N2 B1 F2 -62.8(4) . .
C12 N2 B1 N1 -3.3(3) . .
C1 N2 B1 N1 179.9(2) . .
C13 N1 B1 F1 121.9(3) . .
C15 N1 B1 F1 -59.1(3) . .
C13 N1 B1 F2 -119.9(3) . .
C15 N1 B1 F2 59.1(3) . .
C13 N1 B1 N2 1.0(4) . .
C15 N1 B1 N2 -179.9(2) . .
N1 C13 S1 C14 -1.8(2) . .
C11 C13 S1 C14 176.9(2) . .
C16 C14 S1 C13 -178.0(3) 2_557 .
C15 C14 S1 C13 1.0(2) . .
C10 C9 C17 C18 120.8(3) . .
C8 C9 C17 C18 -63.8(3) . .
C10 C9 C17 C20 -0.6(4) . .
C8 C9 C17 C20 174.8(3) . .
C10 C9 C17 C19 -119.2(3) . .
C8 C9 C17 C19 56.2(3) . .
C5 C4 C21 C23 124.7(3) . .
C3 C4 C21 C23 -57.0(4) . .
C5 C4 C21 C22 2.0(5) . .
C3 C4 C21 C22 -179.6(4) . .
C5 C4 C21 C24 -116.6(4) . .
C3 C4 C21 C24 61.8(4) . .
C30 C25 C26 C27 0.0 . .
Cl2 C25 C26 C27 176.6(5) . .
C25 C26 C27 C28 0.0 . .
C26 C27 C28 C29 0.0 . .
C27 C28 C29 C30 0.0 . .
C28 C29 C30 C25 0.0 . .
C26 C25 C30 C29 0.0 . .
Cl2 C25 C30 C29 -176.5(5) . .
C36 C31 C32 C33 0.3(4) . .
Cl1 C31 C32 C33 179.3(2) . .
C31 C32 C33 C34 -0.3(5) . .
C32 C33 C34 C35 0.5(5) . .
C33 C34 C35 C36 -0.8(5) . .
C32 C31 C36 C35 -0.5(4) . .
Cl1 C31 C36 C35 -179.6(2) . .
C34 C35 C36 C31 0.8(5) . .
